data_4302085
loop_
_publ_author_name
'Margarida Videira'
'Carolina Moura'
'Amitabha Datta'
'Ant\'onio Paulo'
'Isabel C. Santos'
'I. Santos'

_publ_section_title
;
Rhenium(I) Tricarbonyl Complexes with Poly(azolyl)borates Generated in Situ
from an Organometallic Precursor Containing the B-H...Re Coordination
Motif
;
_journal_name_full 'Inorganic Chemistry'
_journal_page_first 4251
_journal_page_last 4257
_journal_paper_doi 10.1021/ic802403u
_journal_volume 48
_journal_year 2009
_chemical_formula_moiety 'C14 H11 B N3 O3 Re S3'
_chemical_formula_sum 'C14 H11 B N3 O3 Re S3'
_chemical_formula_weight 562.45
_chemical_name_systematic
;
 ?
;
_space_group_IT_number 2
_symmetry_cell_setting triclinic
_symmetry_space_group_name_Hall '-P 1'
_symmetry_space_group_name_H-M 'P -1'
_atom_sites_solution_hydrogens geom
_atom_sites_solution_primary direct
_atom_sites_solution_secondary difmap
_audit_creation_method SHELXL-97
_cell_angle_alpha 84.516(4)
_cell_angle_beta 89.8630(10)
_cell_angle_gamma 68.3330(10)
_cell_formula_units_Z 2
_cell_length_a 7.1208(2)
_cell_length_b 9.5960(4)
_cell_length_c 13.8327(4)
_cell_measurement_temperature 150(2)
_cell_volume 873.85(5)
_computing_cell_refinement 'Bruker SMART, (Bruker, 2004)'
_computing_data_collection 'Bruker SMART, (Bruker, 2004)'
_computing_data_reduction 'Bruker SAINT, (Bruker, 2004)'
_computing_molecular_graphics ORTEP3(Farrugia,1997)
_computing_publication_material 'WinGX (Farrugia, 1999)'
_computing_structure_refinement 'SHELXL-97 (Sheldrick, 1997)'
_computing_structure_solution 'SIR97 (Altomare, 1999)'
_diffrn_ambient_temperature 150(2)
_diffrn_measured_fraction_theta_full 0.993
_diffrn_measured_fraction_theta_max 0.993
_diffrn_measurement_device_type 'Bruker-AXS APEX- CCD area-detector'
_diffrn_measurement_method '\f and \w'
_diffrn_radiation_monochromator graphite
_diffrn_radiation_source 'fine-focus sealed tube'
_diffrn_radiation_type MoK\a
_diffrn_radiation_wavelength 0.71073
_diffrn_reflns_av_R_equivalents 0.0437
_diffrn_reflns_av_sigmaI/netI 0.0614
_diffrn_reflns_limit_h_max 8
_diffrn_reflns_limit_h_min -8
_diffrn_reflns_limit_k_max 11
_diffrn_reflns_limit_k_min -11
_diffrn_reflns_limit_l_max 16
_diffrn_reflns_limit_l_min -16
_diffrn_reflns_number 6620
_diffrn_reflns_theta_full 25.67
_diffrn_reflns_theta_max 25.67
_diffrn_reflns_theta_min 3.37
_exptl_absorpt_coefficient_mu 7.330
_exptl_absorpt_correction_T_max 0.5277
_exptl_absorpt_correction_T_min 0.2722
_exptl_absorpt_correction_type multi-scan
_exptl_absorpt_process_details '(SADABS; Sheldrick, 2004)'
_exptl_crystal_colour colourless
_exptl_crystal_density_diffrn 2.138
_exptl_crystal_density_method 'not measured'
_exptl_crystal_description plate
_exptl_crystal_F_000 536
_exptl_crystal_size_max 0.24
_exptl_crystal_size_mid 0.20
_exptl_crystal_size_min 0.10
_refine_diff_density_max 1.362
_refine_diff_density_min -1.349
_refine_diff_density_rms 0.159
_refine_ls_extinction_method none
_refine_ls_goodness_of_fit_ref 1.035
_refine_ls_hydrogen_treatment mixed
_refine_ls_matrix_type full
_refine_ls_number_parameters 234
_refine_ls_number_reflns 3298
_refine_ls_number_restraints 1
_refine_ls_restrained_S_all 1.036
_refine_ls_R_factor_all 0.0294
_refine_ls_R_factor_gt 0.0277
_refine_ls_shift/su_max 0.001
_refine_ls_shift/su_mean 0.000
_refine_ls_structure_factor_coef Fsqd
_refine_ls_weighting_details 'calc w=1/[\s^2^(Fo^2^)+(0.0203P)^2^+0.0000P] where P=(Fo^2^+2Fc^2^)/3'
_refine_ls_weighting_scheme calc
_refine_ls_wR_factor_gt 0.0694
_refine_ls_wR_factor_ref 0.0706
_reflns_number_gt 3123
_reflns_number_total 3298
_reflns_threshold_expression >2sigma(I)
_cod_data_source_file ic802403u_si_001_1.cif
_cod_data_source_block COMPLEX3
_cod_original_sg_symbol_H-M P-1
_cod_database_code 4302085

loop_
_symmetry_equiv_pos_as_xyz
'x, y, z'
'-x, -y, -z'

loop_
_atom_site_label
_atom_site_type_symbol
_atom_site_fract_x
_atom_site_fract_y
_atom_site_fract_z
_atom_site_U_iso_or_equiv
_atom_site_adp_type
_atom_site_occupancy
_atom_site_symmetry_multiplicity
_atom_site_calc_flag
_atom_site_refinement_flags
_atom_site_disorder_assembly
_atom_site_disorder_group
Re1 Re 0.03053(2) 0.397321(17) 0.278903(11) 0.01628(8) Uani 1 1 d . . .
S1 S 0.39677(18) 0.27659(14) 0.32965(10) 0.0272(3) Uani 1 1 d . . .
S2 S 0.13371(18) 0.41419(13) 0.11079(8) 0.0193(2) Uani 1 1 d . . .
S3 S 0.23706(15) 0.22442(12) -0.04933(8) 0.0159(2) Uani 1 1 d . . .
O1 O -0.4207(5) 0.5429(4) 0.2170(3) 0.0333(9) Uani 1 1 d . . .
O2 O 0.0386(6) 0.7116(4) 0.2937(3) 0.0306(8) Uani 1 1 d . . .
O3 O -0.0958(7) 0.3664(5) 0.4902(3) 0.0459(11) Uani 1 1 d . . .
N1 N 0.6018(5) -0.0205(5) 0.3831(3) 0.0241(9) Uani 1 1 d . . .
N2 N 0.3252(5) 0.0220(4) 0.2977(3) 0.0189(8) Uani 1 1 d . . .
N3 N 0.1809(5) 0.1170(4) 0.1218(3) 0.0128(7) Uani 1 1 d . . .
C1 C -0.2492(7) 0.4874(5) 0.2399(3) 0.0224(10) Uani 1 1 d . . .
C2 C 0.0370(7) 0.5938(6) 0.2904(3) 0.0239(11) Uani 1 1 d . . .
C3 C -0.0479(8) 0.3790(6) 0.4114(4) 0.0284(11) Uani 1 1 d . . .
C4 C 0.4411(6) 0.0872(5) 0.3354(3) 0.0189(9) Uani 1 1 d . . .
C5 C 0.5857(7) -0.1578(6) 0.3772(4) 0.0294(11) Uani 1 1 d . . .
H5 H 0.6772 -0.2530 0.4052 0.035 Uiso 1 1 calc R . .
C6 C 0.4160(7) -0.1316(5) 0.3244(4) 0.0242(10) Uani 1 1 d . . .
H6 H 0.3665 -0.2060 0.3080 0.029 Uiso 1 1 calc R . .
C7 C 0.7645(7) 0.0048(6) 0.4336(4) 0.0289(11) Uani 1 1 d . . .
H7A H 0.8830 -0.0191 0.3930 0.043 Uiso 1 1 calc R . .
H7B H 0.8004 -0.0602 0.4952 0.043 Uiso 1 1 calc R . .
H7C H 0.7193 0.1106 0.4467 0.043 Uiso 1 1 calc R . .
C8 C 0.1821(6) 0.2430(5) 0.0713(3) 0.0143(8) Uani 1 1 d . . .
C9 C 0.2246(6) -0.0037(5) 0.0622(3) 0.0139(8) Uani 1 1 d . . .
C10 C 0.2330(6) -0.1490(5) 0.0891(3) 0.0172(9) Uani 1 1 d . . .
H10 H 0.2069 -0.1783 0.1537 0.021 Uiso 1 1 calc R . .
C11 C 0.2800(6) -0.2504(5) 0.0198(3) 0.0208(10) Uani 1 1 d . . .
H11 H 0.2864 -0.3502 0.0378 0.025 Uiso 1 1 calc R . .
C12 C 0.3182(6) -0.2104(5) -0.0755(3) 0.0220(10) Uani 1 1 d . . .
H12 H 0.3509 -0.2828 -0.1213 0.026 Uiso 1 1 calc R . .
C13 C 0.3087(6) -0.0664(5) -0.1036(3) 0.0189(9) Uani 1 1 d . . .
H13 H 0.3341 -0.0379 -0.1685 0.023 Uiso 1 1 calc R . .
C14 C 0.2602(6) 0.0376(5) -0.0335(3) 0.0153(9) Uani 1 1 d . . .
B1 B 0.1342(7) 0.0951(6) 0.2305(4) 0.0163(10) Uani 1 1 d D . .
H1B H 0.047(6) 0.036(5) 0.234(4) 0.020 Uiso 1 1 d D . .
H1A H 0.016(8) 0.205(7) 0.267(4) 0.041(17) Uiso 1 1 d . . .

loop_
_atom_site_aniso_label
_atom_site_aniso_U_11
_atom_site_aniso_U_22
_atom_site_aniso_U_33
_atom_site_aniso_U_23
_atom_site_aniso_U_13
_atom_site_aniso_U_12
Re1 0.02228(12) 0.01361(12) 0.01180(12) -0.00196(8) -0.00064(8) -0.00517(8)
S1 0.0279(6) 0.0228(6) 0.0320(7) 0.0033(5) -0.0114(5) -0.0120(5)
S2 0.0288(6) 0.0137(5) 0.0148(6) -0.0018(4) 0.0029(5) -0.0073(5)
S3 0.0192(5) 0.0172(5) 0.0110(5) -0.0004(4) 0.0008(4) -0.0068(4)
O1 0.0258(19) 0.0257(19) 0.043(2) -0.0046(17) -0.0016(16) -0.0033(16)
O2 0.054(2) 0.0190(19) 0.027(2) -0.0064(15) 0.0074(16) -0.0216(17)
O3 0.077(3) 0.051(3) 0.013(2) -0.0026(18) 0.0121(19) -0.029(2)
N1 0.0181(18) 0.029(2) 0.019(2) -0.0057(17) -0.0003(15) -0.0005(17)
N2 0.0233(19) 0.020(2) 0.0132(19) -0.0032(15) -0.0017(15) -0.0067(16)
N3 0.0136(16) 0.0108(17) 0.0142(18) -0.0029(14) 0.0021(13) -0.0044(14)
C1 0.031(3) 0.013(2) 0.019(2) -0.0003(19) -0.0008(19) -0.003(2)
C2 0.030(2) 0.028(3) 0.011(2) 0.0018(19) -0.0005(18) -0.009(2)
C3 0.039(3) 0.021(3) 0.026(3) -0.008(2) -0.003(2) -0.010(2)
C4 0.020(2) 0.023(2) 0.008(2) -0.0023(17) 0.0020(16) -0.0024(19)
C5 0.030(3) 0.020(2) 0.028(3) -0.006(2) -0.007(2) 0.003(2)
C6 0.032(3) 0.011(2) 0.025(3) 0.0009(19) -0.004(2) -0.0030(19)
C7 0.021(2) 0.039(3) 0.024(3) -0.009(2) -0.003(2) -0.006(2)
C8 0.0144(19) 0.019(2) 0.009(2) 0.0010(17) -0.0043(16) -0.0063(17)
C9 0.0131(19) 0.014(2) 0.013(2) -0.0038(17) -0.0036(15) -0.0026(16)
C10 0.018(2) 0.016(2) 0.019(2) -0.0025(18) 0.0006(17) -0.0083(18)
C11 0.018(2) 0.017(2) 0.030(3) -0.004(2) -0.0041(18) -0.0098(18)
C12 0.017(2) 0.029(3) 0.020(2) -0.013(2) -0.0023(18) -0.0070(19)
C13 0.0126(19) 0.027(2) 0.018(2) -0.0059(19) 0.0016(17) -0.0077(18)
C14 0.0108(19) 0.016(2) 0.017(2) -0.0012(17) -0.0015(16) -0.0035(17)
B1 0.016(2) 0.020(3) 0.014(2) -0.001(2) -0.0009(18) -0.007(2)

loop_
_atom_type_symbol
_atom_type_description
_atom_type_scat_dispersion_real
_atom_type_scat_dispersion_imag
_atom_type_scat_source
C C 0.0033 0.0016 'International Tables Vol C Tables 4.2.6.8 and 6.1.1.4'
H H 0.0000 0.0000 'International Tables Vol C Tables 4.2.6.8 and 6.1.1.4'
N N 0.0061 0.0033 'International Tables Vol C Tables 4.2.6.8 and 6.1.1.4'
O O 0.0106 0.0060 'International Tables Vol C Tables 4.2.6.8 and 6.1.1.4'
S S 0.1246 0.1234 'International Tables Vol C Tables 4.2.6.8 and 6.1.1.4'
Re Re -1.0185 7.2310 'International Tables Vol C Tables 4.2.6.8 and 6.1.1.4'
B B 0.0013 0.0007 'International Tables Vol C Tables 4.2.6.8 and 6.1.1.4'

loop_
_geom_angle_atom_site_label_1
_geom_angle_atom_site_label_2
_geom_angle_atom_site_label_3
_geom_angle
_geom_angle_site_symmetry_1
_geom_angle_site_symmetry_3
_geom_angle_publ_flag
C1 Re1 C2 90.1(2) . . ?
C1 Re1 C3 88.8(2) . . ?
C2 Re1 C3 92.0(2) . . ?
C1 Re1 S2 91.76(14) . . ?
C2 Re1 S2 89.17(14) . . ?
C3 Re1 S2 178.66(15) . . ?
C1 Re1 S1 179.35(14) . . ?
C2 Re1 S1 90.56(15) . . ?
C3 Re1 S1 91.20(16) . . ?
S2 Re1 S1 88.19(4) . . ?
C1 Re1 H1A 88.4(17) . . ?
C2 Re1 H1A 178.5(17) . . ?
C3 Re1 H1A 87.7(18) . . ?
S2 Re1 H1A 91.1(18) . . ?
S1 Re1 H1A 91.0(17) . . ?
C4 S1 Re1 103.03(15) . . ?
C8 S2 Re1 106.63(15) . . ?
C8 S3 C14 90.6(2) . . ?
C4 N1 C5 108.5(4) . . ?
C4 N1 C7 125.7(4) . . ?
C5 N1 C7 125.8(4) . . ?
C4 N2 C6 107.1(4) . . ?
C4 N2 B1 128.7(4) . . ?
C6 N2 B1 124.0(4) . . ?
C8 N3 C9 111.7(3) . . ?
C8 N3 B1 127.5(4) . . ?
C9 N3 B1 120.7(3) . . ?
O1 C1 Re1 179.3(4) . . ?
O2 C2 Re1 177.5(4) . . ?
O3 C3 Re1 178.9(5) . . ?
N2 C4 N1 108.8(4) . . ?
N2 C4 S1 127.5(3) . . ?
N1 C4 S1 123.6(4) . . ?
C6 C5 N1 106.9(4) . . ?
C6 C5 H5 126.6 . . ?
N1 C5 H5 126.6 . . ?
C5 C6 N2 108.6(4) . . ?
C5 C6 H6 125.7 . . ?
N2 C6 H6 125.7 . . ?
N1 C7 H7A 109.5 . . ?
N1 C7 H7B 109.5 . . ?
H7A C7 H7B 109.5 . . ?
N1 C7 H7C 109.5 . . ?
H7A C7 H7C 109.5 . . ?
H7B C7 H7C 109.5 . . ?
N3 C8 S2 128.4(3) . . ?
N3 C8 S3 114.1(3) . . ?
S2 C8 S3 117.5(2) . . ?
C10 C9 C14 119.7(4) . . ?
C10 C9 N3 127.7(4) . . ?
C14 C9 N3 112.5(4) . . ?
C11 C10 C9 118.7(4) . . ?
C11 C10 H10 120.7 . . ?
C9 C10 H10 120.7 . . ?
C10 C11 C12 121.8(4) . . ?
C10 C11 H11 119.1 . . ?
C12 C11 H11 119.1 . . ?
C13 C12 C11 120.3(4) . . ?
C13 C12 H12 119.8 . . ?
C11 C12 H12 119.8 . . ?
C12 C13 C14 118.1(4) . . ?
C12 C13 H13 120.9 . . ?
C14 C13 H13 120.9 . . ?
C9 C14 C13 121.3(4) . . ?
C9 C14 S3 111.0(3) . . ?
C13 C14 S3 127.7(4) . . ?
N2 B1 N3 113.6(3) . . ?
N2 B1 H1B 113(3) . . ?
N3 B1 H1B 107(3) . . ?
N2 B1 H1A 109(3) . . ?
N3 B1 H1A 118(3) . . ?
H1B B1 H1A 97(4) . . ?

loop_
_geom_bond_atom_site_label_1
_geom_bond_atom_site_label_2
_geom_bond_distance
_geom_bond_site_symmetry_2
_geom_bond_publ_flag
Re1 C1 1.911(5) . ?
Re1 C2 1.925(5) . ?
Re1 C3 1.925(5) . ?
Re1 S2 2.4457(11) . ?
Re1 S1 2.5017(12) . ?
Re1 H1A 1.91(6) . ?
S1 C4 1.720(5) . ?
S2 C8 1.693(4) . ?
S3 C8 1.724(4) . ?
S3 C14 1.731(4) . ?
O1 C1 1.169(6) . ?
O2 C2 1.139(6) . ?
O3 C3 1.150(6) . ?
N1 C4 1.346(6) . ?
N1 C5 1.374(6) . ?
N1 C7 1.461(6) . ?
N2 C4 1.338(6) . ?
N2 C6 1.386(6) . ?
N2 B1 1.544(6) . ?
N3 C8 1.340(5) . ?
N3 C9 1.425(5) . ?
N3 B1 1.551(6) . ?
C5 C6 1.343(7) . ?
C5 H5 0.9500 . ?
C6 H6 0.9500 . ?
C7 H7A 0.9800 . ?
C7 H7B 0.9800 . ?
C7 H7C 0.9800 . ?
C9 C10 1.388(6) . ?
C9 C14 1.396(6) . ?
C10 C11 1.383(6) . ?
C10 H10 0.9500 . ?
C11 C12 1.392(7) . ?
C11 H11 0.9500 . ?
C12 C13 1.377(6) . ?
C12 H12 0.9500 . ?
C13 C14 1.408(6) . ?
C13 H13 0.9500 . ?
B1 H1B 0.979(19) . ?
B1 H1A 1.23(6) . ?
